data_2233662
loop_
_publ_author_name
'Morrison, Shaunna M.'
'Downs, Robert T.'
'Yang, Hexiong'

_publ_section_title
;
 Redetermination of kovdorskite, Mg~2~PO~4~(OH)&#x00B7;3H~2~O
;
_journal_coeditor_code WM2577
_journal_issue 2
_journal_name_full 'Acta Crystallographica Section E'
_journal_page_first i12
_journal_page_last i13
_journal_paper_doi 10.1107/S1600536812000256
_journal_volume 68
_journal_year 2012
_chemical_formula_iupac 'Mg2 P O4 (O H), 3H2 O'
_chemical_formula_sum 'H7 Mg2 O8 P'
_chemical_formula_weight 214.65
_chemical_name_common Kovdorskite
_chemical_name_systematic
;
dimagnesium phosphate hydroxide trihydrate
;
_space_group_IT_number 14
_symmetry_cell_setting monoclinic
_symmetry_space_group_name_Hall '-P 2yab'
_symmetry_space_group_name_H-M 'P 1 21/a 1'
_atom_sites_solution_hydrogens difmap
_atom_sites_solution_primary direct
_atom_sites_solution_secondary difmap
_audit_creation_method SHELXL-97
_cell_angle_alpha 90.00
_cell_angle_beta 105.0540(10)
_cell_angle_gamma 90.00
_cell_formula_units_Z 4
_cell_length_a 10.47850(10)
_cell_length_b 12.9336(2)
_cell_length_c 4.73080(10)
_cell_measurement_reflns_used 4644
_cell_measurement_temperature 293(2)
_cell_measurement_theta_max 32.499
_cell_measurement_theta_min 2.655
_cell_volume 619.137(18)
_computing_cell_refinement 'SAINT (Bruker, 2004)'
_computing_data_collection 'APEX2 (Bruker, 2004)'
_computing_data_reduction 'SAINT (Bruker, 2004)'
_computing_molecular_graphics 'XtalDraw (Downs & Hall-Wallace, 2003)'
_computing_publication_material 'publCIF (Westrip, 2010)'
_computing_structure_refinement 'SHELXL97 (Sheldrick, 2008)'
_computing_structure_solution 'SHELXS97 (Sheldrick, 2008)'
_diffrn_ambient_temperature 293(2)
_diffrn_measured_fraction_theta_full 0.995
_diffrn_measured_fraction_theta_max 0.995
_diffrn_measurement_device_type 'Bruker APEXII CCD area-detector'
_diffrn_measurement_method '\f and \w scan'
_diffrn_radiation_monochromator graphite
_diffrn_radiation_source 'fine-focus sealed tube'
_diffrn_radiation_type MoK\a
_diffrn_radiation_wavelength 0.71073
_diffrn_reflns_av_R_equivalents 0.0263
_diffrn_reflns_av_sigmaI/netI 0.0224
_diffrn_reflns_limit_h_max 13
_diffrn_reflns_limit_h_min -15
_diffrn_reflns_limit_k_max 19
_diffrn_reflns_limit_k_min -15
_diffrn_reflns_limit_l_max 7
_diffrn_reflns_limit_l_min -7
_diffrn_reflns_number 8463
_diffrn_reflns_theta_full 32.52
_diffrn_reflns_theta_max 32.52
_diffrn_reflns_theta_min 3.15
_exptl_absorpt_coefficient_mu 0.649
_exptl_absorpt_correction_T_max 0.9439
_exptl_absorpt_correction_T_min 0.9380
_exptl_absorpt_correction_type multi-scan
_exptl_absorpt_process_details '(<i>SADABS</i>; Sheldrick, 2005)'
_exptl_crystal_colour colorless
_exptl_crystal_density_diffrn 2.303
_exptl_crystal_density_method 'not measured'
_exptl_crystal_description cuboid
_exptl_crystal_F_000 440
_exptl_crystal_size_max 0.10
_exptl_crystal_size_mid 0.09
_exptl_crystal_size_min 0.09
_refine_diff_density_max 0.498
_refine_diff_density_min -0.341
_refine_ls_extinction_coef 0.014(2)
_refine_ls_extinction_expression Fc^*^=kFc[1+0.001xFc^2^\l^3^/sin(2\q)]^-1/4^
_refine_ls_extinction_method 'SHELXL97 (Sheldrick, 2008)'
_refine_ls_goodness_of_fit_ref 1.073
_refine_ls_hydrogen_treatment refall
_refine_ls_matrix_type full
_refine_ls_number_parameters 129
_refine_ls_number_reflns 2231
_refine_ls_number_restraints 0
_refine_ls_restrained_S_all 1.073
_refine_ls_R_factor_all 0.0266
_refine_ls_R_factor_gt 0.0222
_refine_ls_shift/su_max 0.001
_refine_ls_shift/su_mean 0.000
_refine_ls_structure_factor_coef Fsqd
_refine_ls_weighting_details 'calc w=1/[\s^2^(Fo^2^)+(0.0278P)^2^+0.1500P] where P=(Fo^2^+2Fc^2^)/3'
_refine_ls_weighting_scheme calc
_refine_ls_wR_factor_gt 0.0544
_refine_ls_wR_factor_ref 0.0564
_reflns_number_gt 2008
_reflns_number_total 2231
_reflns_threshold_expression I>2sigma(I)
_cod_data_source_file wm2577.cif
_cod_data_source_block I
_cod_original_cell_volume 619.137(17)
_cod_original_sg_symbol_H-M 'P 21/a'
_cod_database_code 2233662
_cod_database_fobs_code 2233662

loop_
_symmetry_equiv_pos_as_xyz
'x, y, z'
'-x+1/2, y+1/2, -z'
'-x, -y, -z'
'x-1/2, -y-1/2, z'

loop_
_atom_site_type_symbol
_atom_site_label
_atom_site_fract_x
_atom_site_fract_y
_atom_site_fract_z
_atom_site_U_iso_or_equiv
_atom_site_adp_type
_atom_site_calc_flag
_atom_site_occupancy
_atom_site_symmetry_multiplicity
Mg Mg1 0.15418(3) 0.48809(3) 0.04828(7) 0.00906(8) Uani d 1 1
Mg Mg2 0.49666(3) 0.21171(3) 0.93433(7) 0.00854(8) Uani d 1 1
P P1 0.21969(2) 0.321419(19) 0.59573(5) 0.00682(7) Uani d 1 1
O O1 0.34918(7) 0.26654(6) 0.58522(15) 0.01002(14) Uani d 1 1
O O2 0.13841(7) 0.24609(5) 0.73290(15) 0.01022(14) Uani d 1 1
O O3 0.14008(7) 0.35212(6) 0.28575(14) 0.01018(14) Uani d 1 1
O O4 0.25621(7) 0.41919(6) 0.78609(15) 0.01050(14) Uani d 1 1
O OH5 0.01976(7) 0.56414(5) 0.22485(15) 0.00943(13) Uani d 1 1
O OW6 0.16539(8) 0.64623(6) -0.12401(16) 0.01279(14) Uani d 1 1
O OW7 0.32209(8) 0.53186(7) 0.35888(18) 0.01745(16) Uani d 1 1
O OW8 0.48594(8) 0.34594(7) 1.16317(18) 0.01686(16) Uani d 1 1
H H1 0.0319(18) 0.5627(14) 0.419(4) 0.034(5) Uiso d 1 1
H H2 0.160(2) 0.6770(16) -0.298(5) 0.051(6) Uiso d 1 1
H H3 0.2345(18) 0.6736(13) -0.005(4) 0.030(4) Uiso d 1 1
H H4 0.3228(19) 0.5108(14) 0.536(4) 0.035(5) Uiso d 1 1
H H5 0.353(3) 0.591(2) 0.371(5) 0.070(8) Uiso d 1 1
H H6 0.4269(19) 0.3840(15) 1.068(4) 0.038(5) Uiso d 1 1
H H7 0.468(3) 0.3322(18) 1.312(6) 0.063(7) Uiso d 1 1

loop_
_atom_site_aniso_label
_atom_site_aniso_U_11
_atom_site_aniso_U_22
_atom_site_aniso_U_33
_atom_site_aniso_U_12
_atom_site_aniso_U_13
_atom_site_aniso_U_23
Mg1 0.00832(15) 0.00862(16) 0.00998(15) 0.00010(12) 0.00191(11) -0.00105(11)
Mg2 0.00828(15) 0.00792(16) 0.00926(15) 0.00010(12) 0.00198(11) -0.00018(11)
P1 0.00668(11) 0.00727(12) 0.00646(11) 0.00097(8) 0.00160(7) 0.00004(7)
O1 0.0086(3) 0.0122(3) 0.0093(3) 0.0028(3) 0.0025(2) -0.0001(2)
O2 0.0105(3) 0.0093(3) 0.0120(3) 0.0004(3) 0.0051(2) 0.0011(2)
O3 0.0106(3) 0.0101(3) 0.0082(3) 0.0000(3) -0.0006(2) 0.0015(2)
O4 0.0115(3) 0.0097(3) 0.0105(3) -0.0007(3) 0.0033(2) -0.0028(2)
OH5 0.0103(3) 0.0095(3) 0.0082(3) 0.0003(2) 0.0018(2) 0.0000(2)
OW6 0.0143(3) 0.0130(3) 0.0106(3) -0.0037(3) 0.0024(3) 0.0006(3)
OW7 0.0181(4) 0.0163(4) 0.0149(4) -0.0043(3) -0.0011(3) -0.0001(3)
OW8 0.0172(4) 0.0150(4) 0.0162(4) 0.0034(3) 0.0004(3) -0.0031(3)

loop_
_atom_type_symbol
_atom_type_description
_atom_type_scat_dispersion_real
_atom_type_scat_dispersion_imag
_atom_type_scat_source
O O 0.0106 0.0060 'International Tables Vol C Tables 4.2.6.8 and 6.1.1.4'
H H 0.0000 0.0000 'International Tables Vol C Tables 4.2.6.8 and 6.1.1.4'
Mg Mg 0.0486 0.0363 'International Tables Vol C Tables 4.2.6.8 and 6.1.1.4'
P P 0.1023 0.0942 'International Tables Vol C Tables 4.2.6.8 and 6.1.1.4'

loop_
_geom_angle_atom_site_label_1
_geom_angle_atom_site_label_2
_geom_angle_atom_site_label_3
_geom_angle_site_symmetry_1
_geom_angle_site_symmetry_3
_geom_angle
O4 Mg1 OH5 1_554 3_565 89.62(3)
O4 Mg1 OW7 1_554 . 93.92(3)
OH5 Mg1 OW7 3_565 . 173.58(4)
O4 Mg1 OH5 1_554 . 167.00(3)
OH5 Mg1 OH5 3_565 . 79.87(3)
OW7 Mg1 OH5 . . 97.28(3)
O4 Mg1 O3 1_554 . 94.58(3)
OH5 Mg1 O3 3_565 . 83.55(3)
OW7 Mg1 O3 . . 90.82(3)
OH5 Mg1 O3 . . 91.84(3)
O4 Mg1 OW6 1_554 . 95.35(3)
OH5 Mg1 OW6 3_565 . 101.25(3)
OW7 Mg1 OW6 . . 83.77(3)
OH5 Mg1 OW6 . . 79.40(3)
O3 Mg1 OW6 . . 168.99(3)
O2 Mg2 OH5 4_665 2_546 94.57(3)
O2 Mg2 OW8 4_665 . 99.54(3)
OH5 Mg2 OW8 2_546 . 165.53(4)
O2 Mg2 O1 4_665 . 91.09(3)
OH5 Mg2 O1 2_546 . 92.98(3)
OW8 Mg2 O1 . . 89.96(3)
O2 Mg2 O3 4_665 4_666 90.97(3)
OH5 Mg2 O3 2_546 4_666 84.20(3)
OW8 Mg2 O3 . 4_666 92.33(3)
O1 Mg2 O3 . 4_666 176.63(3)
O2 Mg2 OW6 4_665 2_546 172.77(3)
OH5 Mg2 OW6 2_546 2_546 78.34(3)
OW8 Mg2 OW6 . 2_546 87.62(3)
O1 Mg2 OW6 . 2_546 87.90(3)
O3 Mg2 OW6 4_666 2_546 89.74(3)
O3 P1 O4 . . 109.62(4)
O3 P1 O1 . . 110.58(4)
O4 P1 O1 . . 108.00(4)
O3 P1 O2 . . 109.98(4)
O4 P1 O2 . . 110.63(4)
O1 P1 O2 . . 107.99(4)

loop_
_geom_bond_atom_site_label_1
_geom_bond_atom_site_label_2
_geom_bond_site_symmetry_2
_geom_bond_distance
Mg1 O4 1_554 2.0407(8)
Mg1 OH5 3_565 2.0553(8)
Mg1 OW7 . 2.0573(9)
Mg1 OH5 . 2.0641(8)
Mg1 O3 . 2.1124(8)
Mg1 OW6 . 2.2162(8)
Mg2 O2 4_665 2.0365(8)
Mg2 OH5 2_546 2.0427(8)
Mg2 OW8 . 2.0644(9)
Mg2 O1 . 2.0720(7)
Mg2 O3 4_666 2.0991(8)
Mg2 OW6 2_546 2.2798(8)
P1 O3 . 1.5390(7)
P1 O4 . 1.5419(7)
P1 O1 . 1.5434(7)
P1 O2 . 1.5436(7)

loop_
_geom_hbond_atom_site_label_D
_geom_hbond_atom_site_label_H
_geom_hbond_atom_site_label_A
_geom_hbond_site_symmetry_A
_geom_hbond_distance_DH
_geom_hbond_distance_HA
_geom_hbond_distance_DA
_geom_hbond_angle_DHA
OH5 H1 OW6 1_556 0.892(17) 2.497(18) 3.2408(10) 141.3(15)
OH5 H1 OH5 3_566 0.892(17) 2.511(18) 3.2033(14) 134.9(15)
OW6 H2 O1 2 0.90(2) 1.77(2) 2.6518(10) 165.3(19)
OW6 H3 O2 2_556 0.869(18) 1.849(19) 2.7097(10) 170.4(17)
OW7 H4 O4 . 0.88(2) 1.93(2) 2.7221(11) 149.4(17)
OW7 H5 O2 2_556 0.83(3) 2.07(3) 2.8513(11) 157(2)
OW8 H6 O4 . 0.83(2) 1.99(2) 2.7647(11) 156.7(18)
OW8 H7 O1 1_556 0.79(3) 2.19(3) 2.9294(11) 156(2)
